data_4334320
loop_
_publ_author_name
'Jamie Hicks'
'Cameron Jones'

_publ_section_title
;
 Extremely Bulky Amido First Row Transition Metal(II) Halide Complexes:
 Potential Precursors to Low Coordinate Metal-Metal Bonded Systems
;
_journal_name_full 'Inorganic Chemistry'
_journal_page_first 3900
_journal_page_last 3907
_journal_paper_doi 10.1021/ic302672a
_journal_volume 52
_journal_year 2013
_chemical_formula_sum 'C96 H120 Cl2 Cr2 N2 O6 Si2'
_chemical_formula_weight 1629.02
_chemical_name_systematic
; 
 ? 
;
_space_group_IT_number 2
_symmetry_cell_setting triclinic
_symmetry_space_group_name_Hall '-P 1'
_symmetry_space_group_name_H-M 'P -1'
_atom_sites_solution_hydrogens geom
_atom_sites_solution_primary direct
_atom_sites_solution_secondary difmap
_audit_creation_method SHELXL-97
_cell_angle_alpha 70.737(4)
_cell_angle_beta 71.481(4)
_cell_angle_gamma 81.584(4)
_cell_formula_units_Z 1
_cell_length_a 11.8071(5)
_cell_length_b 13.1447(6)
_cell_length_c 15.4536(8)
_cell_measurement_temperature 123(2)
_cell_volume 2144.58(19)
_computing_structure_refinement 'SHELXL-97 (Sheldrick, 1997)'
_computing_structure_solution 'SHELXS-97 (Sheldrick, 1990)'
_diffrn_ambient_temperature 123(2)
_diffrn_measured_fraction_theta_full 0.989
_diffrn_measured_fraction_theta_max 0.989
_diffrn_measurement_device_type 'Oxford Gemini Ultra'
_diffrn_radiation_monochromator graphite
_diffrn_radiation_source 'Enhance (Mo) x-ray Source'
_diffrn_radiation_type MoK\a
_diffrn_radiation_wavelength 0.71073
_diffrn_reflns_av_R_equivalents 0.0375
_diffrn_reflns_av_sigmaI/netI 0.0728
_diffrn_reflns_limit_h_max 14
_diffrn_reflns_limit_h_min -13
_diffrn_reflns_limit_k_max 15
_diffrn_reflns_limit_k_min -15
_diffrn_reflns_limit_l_max 15
_diffrn_reflns_limit_l_min -18
_diffrn_reflns_number 12924
_diffrn_reflns_theta_full 25.20
_diffrn_reflns_theta_max 25.20
_diffrn_reflns_theta_min 2.92
_exptl_absorpt_coefficient_mu 0.399
_exptl_absorpt_correction_T_max 0.961
_exptl_absorpt_correction_T_min 0.950
_exptl_absorpt_correction_type multi-scan
_exptl_absorpt_process_details 'SCALE3 ABSPACK'
_exptl_crystal_colour blue-green
_exptl_crystal_density_diffrn 1.261
_exptl_crystal_description block
_exptl_crystal_F_000 868
_exptl_crystal_size_max 0.13
_exptl_crystal_size_mid 0.12
_exptl_crystal_size_min 0.10
_refine_diff_density_max 0.545
_refine_diff_density_min -0.442
_refine_diff_density_rms 0.069
_refine_ls_extinction_method none
_refine_ls_goodness_of_fit_ref 1.042
_refine_ls_hydrogen_treatment constr
_refine_ls_matrix_type full
_refine_ls_number_parameters 500
_refine_ls_number_reflns 7659
_refine_ls_number_restraints 6
_refine_ls_restrained_S_all 1.055
_refine_ls_R_factor_all 0.0760
_refine_ls_R_factor_gt 0.0497
_refine_ls_shift/su_max 0.000
_refine_ls_shift/su_mean 0.000
_refine_ls_structure_factor_coef Fsqd
_refine_ls_weighting_details 'calc w=1/[\s^2^(Fo^2^)+(0.0517P)^2^+0.5261P] where P=(Fo^2^+2Fc^2^)/3'
_refine_ls_weighting_scheme calc
_refine_ls_wR_factor_gt 0.1103
_refine_ls_wR_factor_ref 0.1262
_reflns_number_gt 5691
_reflns_number_total 7659
_reflns_threshold_expression >2sigma(I)
_cod_data_source_file ic302672a_si_002_01.cif
_cod_data_source_block compound1
_cod_original_cell_volume 2144.58(17)
_cod_database_code 4334320

loop_
_symmetry_equiv_pos_as_xyz
'x, y, z'
'-x, -y, -z'

loop_
_atom_site_label
_atom_site_type_symbol
_atom_site_fract_x
_atom_site_fract_y
_atom_site_fract_z
_atom_site_U_iso_or_equiv
_atom_site_adp_type
_atom_site_occupancy
_atom_site_symmetry_multiplicity
_atom_site_calc_flag
_atom_site_refinement_flags
Cr1 Cr 0.46405(4) 0.38980(3) 0.10499(3) 0.01787(14) Uani 1 1 d .
Cl1 Cl 0.36168(6) 0.54438(5) 0.02833(5) 0.02118(18) Uani 1 1 d .
Si1 Si 0.17220(7) 0.35733(6) 0.21729(6) 0.0188(2) Uani 1 1 d .
O1 O 0.58817(16) 0.30176(14) 0.17416(14) 0.0195(4) Uani 1 1 d .
O2 O 0.1566(2) 0.43113(19) -0.1650(2) 0.0484(7) Uani 1 1 d .
O3 O 0.7937(4) 0.3149(4) 0.5630(3) 0.1194(16) Uani 1 1 d U
N1 N 0.3190(2) 0.30937(16) 0.19699(16) 0.0169(5) Uani 1 1 d .
C1 C 0.3530(2) 0.1969(2) 0.22287(19) 0.0158(6) Uani 1 1 d .
C2 C 0.3730(2) 0.1432(2) 0.3128(2) 0.0169(6) Uani 1 1 d .
C3 C 0.4228(2) 0.0376(2) 0.3310(2) 0.0189(6) Uani 1 1 d .
H3 H 0.4389 0.0035 0.3907 0.023 Uiso 1 1 calc R
C4 C 0.4496(2) -0.0193(2) 0.2645(2) 0.0178(6) Uani 1 1 d .
C5 C 0.4195(2) 0.0308(2) 0.1805(2) 0.0181(6) Uani 1 1 d .
H5 H 0.4314 -0.0084 0.1363 0.022 Uiso 1 1 calc R
C6 C 0.3719(2) 0.1372(2) 0.15789(19) 0.0172(6) Uani 1 1 d .
C7 C 0.5059(3) -0.1324(2) 0.2864(2) 0.0248(7) Uani 1 1 d .
H7A H 0.4864 -0.1715 0.2492 0.037 Uiso 1 1 calc R
H7B H 0.4750 -0.1701 0.3549 0.037 Uiso 1 1 calc R
H7C H 0.5929 -0.1288 0.2693 0.037 Uiso 1 1 calc R
C8 C 0.3317(2) 0.1952(2) 0.39361(19) 0.0173(6) Uani 1 1 d .
H8 H 0.2719 0.2542 0.3755 0.021 Uiso 1 1 calc R
C9 C 0.2644(2) 0.1168(2) 0.4879(2) 0.0191(6) Uani 1 1 d .
C10 C 0.1842(3) 0.0473(2) 0.4886(2) 0.0215(7) Uani 1 1 d .
H10 H 0.1746 0.0481 0.4296 0.026 Uiso 1 1 calc R
C11 C 0.1190(3) -0.0222(2) 0.5729(2) 0.0259(7) Uani 1 1 d .
H11 H 0.0651 -0.0681 0.5712 0.031 Uiso 1 1 calc R
C12 C 0.1316(3) -0.0255(2) 0.6597(2) 0.0261(7) Uani 1 1 d .
H12 H 0.0871 -0.0737 0.7176 0.031 Uiso 1 1 calc R
C13 C 0.2097(3) 0.0424(2) 0.6614(2) 0.0279(7) Uani 1 1 d .
H13 H 0.2189 0.0410 0.7206 0.034 Uiso 1 1 calc R
C14 C 0.2746(3) 0.1124(2) 0.5764(2) 0.0232(7) Uani 1 1 d .
H14 H 0.3275 0.1587 0.5788 0.028 Uiso 1 1 calc R
C15 C 0.4283(3) 0.2489(2) 0.4067(2) 0.0197(6) Uani 1 1 d .
C16 C 0.4063(3) 0.3540(2) 0.4124(2) 0.0252(7) Uani 1 1 d .
H16 H 0.3356 0.3933 0.4008 0.030 Uiso 1 1 calc R
C17 C 0.4863(3) 0.4022(2) 0.4347(2) 0.0311(8) Uani 1 1 d .
H17 H 0.4700 0.4740 0.4381 0.037 Uiso 1 1 calc R
C18 C 0.5894(3) 0.3460(3) 0.4519(2) 0.0310(8) Uani 1 1 d .
H18 H 0.6432 0.3782 0.4685 0.037 Uiso 1 1 calc R
C19 C 0.6135(3) 0.2423(2) 0.4448(2) 0.0273(7) Uani 1 1 d .
H19 H 0.6847 0.2036 0.4557 0.033 Uiso 1 1 calc R
C20 C 0.5340(3) 0.1944(2) 0.4217(2) 0.0232(7) Uani 1 1 d .
H20 H 0.5522 0.1237 0.4160 0.028 Uiso 1 1 calc R
C21 C 0.3349(2) 0.1859(2) 0.0664(2) 0.0180(6) Uani 1 1 d .
H21 H 0.2770 0.2473 0.0767 0.022 Uiso 1 1 calc R
C22 C 0.2657(2) 0.1067(2) 0.0507(2) 0.0198(6) Uani 1 1 d .
C23 C 0.1674(3) 0.0582(2) 0.1238(2) 0.0258(7) Uani 1 1 d .
H23 H 0.1456 0.0737 0.1829 0.031 Uiso 1 1 calc R
C24 C 0.1005(3) -0.0118(2) 0.1124(2) 0.0302(8) Uani 1 1 d .
H24 H 0.0335 -0.0434 0.1632 0.036 Uiso 1 1 calc R
C25 C 0.1313(3) -0.0360(2) 0.0266(2) 0.0272(7) Uani 1 1 d .
H25 H 0.0865 -0.0850 0.0187 0.033 Uiso 1 1 calc R
C26 C 0.2276(3) 0.0118(2) -0.0467(2) 0.0274(7) Uani 1 1 d .
H26 H 0.2490 -0.0039 -0.1058 0.033 Uiso 1 1 calc R
C27 C 0.2940(3) 0.0830(2) -0.0349(2) 0.0213(7) Uani 1 1 d .
H27 H 0.3598 0.1159 -0.0864 0.026 Uiso 1 1 calc R
C28 C 0.4362(2) 0.2345(2) -0.0228(2) 0.0192(6) Uani 1 1 d .
C29 C 0.4125(3) 0.3288(2) -0.0915(2) 0.0219(7) Uani 1 1 d .
H29 H 0.3360 0.3650 -0.0794 0.026 Uiso 1 1 calc R
C30 C 0.4997(3) 0.3699(2) -0.1771(2) 0.0257(7) Uani 1 1 d .
H30 H 0.4817 0.4332 -0.2235 0.031 Uiso 1 1 calc R
C31 C 0.6123(3) 0.3200(2) -0.1956(2) 0.0261(7) Uani 1 1 d .
H31 H 0.6719 0.3486 -0.2540 0.031 Uiso 1 1 calc R
C32 C 0.6369(3) 0.2276(2) -0.1276(2) 0.0262(7) Uani 1 1 d .
H32 H 0.7140 0.1925 -0.1394 0.031 Uiso 1 1 calc R
C33 C 0.5502(3) 0.1860(2) -0.0427(2) 0.0213(7) Uani 1 1 d .
H33 H 0.5691 0.1227 0.0032 0.026 Uiso 1 1 calc R
C34 C 0.1084(3) 0.3942(2) 0.1134(2) 0.0247(7) Uani 1 1 d .
H34A H 0.1649 0.4375 0.0559 0.037 Uiso 1 1 calc R
H34B H 0.0326 0.4360 0.1275 0.037 Uiso 1 1 calc R
H34C H 0.0943 0.3283 0.1026 0.037 Uiso 1 1 calc R
C35 C 0.1527(3) 0.4787(2) 0.2595(2) 0.0256(7) Uani 1 1 d .
H35A H 0.1744 0.4588 0.3193 0.038 Uiso 1 1 calc R
H35B H 0.0691 0.5057 0.2705 0.038 Uiso 1 1 calc R
H35C H 0.2044 0.5350 0.2108 0.038 Uiso 1 1 calc R
C36 C 0.0697(3) 0.2533(2) 0.3121(2) 0.0268(7) Uani 1 1 d .
H36A H 0.0822 0.1868 0.2941 0.040 Uiso 1 1 calc R
H36B H -0.0134 0.2804 0.3185 0.040 Uiso 1 1 calc R
H36C H 0.0869 0.2384 0.3733 0.040 Uiso 1 1 calc R
C37 C 0.6646(3) 0.3637(2) 0.1950(2) 0.0224(7) Uani 1 1 d .
H37A H 0.6272 0.3738 0.2589 0.027 Uiso 1 1 calc R
H37B H 0.6779 0.4354 0.1464 0.027 Uiso 1 1 calc R
C38 C 0.7812(3) 0.2981(3) 0.1924(3) 0.0351(8) Uani 1 1 d .
H38A H 0.7807 0.2488 0.2567 0.042 Uiso 1 1 calc R
H38B H 0.8497 0.3453 0.1678 0.042 Uiso 1 1 calc R
C39 C 0.7865(3) 0.2352(2) 0.1238(2) 0.0282(7) Uani 1 1 d .
H39A H 0.8160 0.2798 0.0562 0.034 Uiso 1 1 calc R
H39B H 0.8383 0.1687 0.1351 0.034 Uiso 1 1 calc R
C40 C 0.6586(3) 0.2095(2) 0.1486(2) 0.0288(7) Uani 1 1 d .
H40A H 0.6416 0.1995 0.0932 0.035 Uiso 1 1 calc R
H40B H 0.6399 0.1427 0.2032 0.035 Uiso 1 1 calc R
C41 C 0.0905(4) 0.3369(3) -0.1168(3) 0.0521(11) Uani 1 1 d .
H41A H 0.0062 0.3564 -0.0871 0.063 Uiso 1 1 calc R
H41B H 0.1242 0.2890 -0.0656 0.063 Uiso 1 1 calc R
C42 C 0.0970(5) 0.2806(3) -0.1877(4) 0.0696(14) Uani 1 1 d .
H42A H 0.0243 0.2968 -0.2095 0.084 Uiso 1 1 calc R
H42B H 0.1083 0.2015 -0.1608 0.084 Uiso 1 1 calc R
C43 C 0.2059(5) 0.3279(4) -0.2679(4) 0.0861(17) Uani 1 1 d .
H43A H 0.2798 0.2854 -0.2583 0.103 Uiso 1 1 calc R
H43B H 0.1987 0.3306 -0.3308 0.103 Uiso 1 1 calc R
C44 C 0.2055(4) 0.4377(4) -0.2613(3) 0.0596(11) Uani 1 1 d .
H44A H 0.2879 0.4630 -0.2853 0.072 Uiso 1 1 calc R
H44B H 0.1567 0.4889 -0.3000 0.072 Uiso 1 1 calc R
C45 C 0.8863(4) 0.3843(4) 0.5218(3) 0.0679(13) Uani 1 1 d .
H45A H 0.8589 0.4548 0.5333 0.081 Uiso 1 1 calc R
H45B H 0.9150 0.3961 0.4518 0.081 Uiso 1 1 calc R
C46 C 0.9846(4) 0.3350(3) 0.5655(3) 0.0522(11) Uani 1 1 d .
H46A H 1.0077 0.3848 0.5924 0.063 Uiso 1 1 calc R
H46B H 1.0558 0.3159 0.5178 0.063 Uiso 1 1 calc R
C47 C 0.9322(4) 0.2360(3) 0.6430(3) 0.0552(11) Uani 1 1 d .
H47A H 0.9927 0.1754 0.6492 0.066 Uiso 1 1 calc R
H47B H 0.8976 0.2501 0.7055 0.066 Uiso 1 1 calc R
C48 C 0.8376(5) 0.2136(4) 0.6075(4) 0.0798(17) Uani 1 1 d .
H48A H 0.8716 0.1719 0.5615 0.096 Uiso 1 1 calc R
H48B H 0.7734 0.1725 0.6613 0.096 Uiso 1 1 calc R

loop_
_atom_site_aniso_label
_atom_site_aniso_U_11
_atom_site_aniso_U_22
_atom_site_aniso_U_33
_atom_site_aniso_U_23
_atom_site_aniso_U_13
_atom_site_aniso_U_12
Cr1 0.0175(3) 0.0176(2) 0.0180(3) -0.0031(2) -0.0063(2) -0.00215(19)
Cl1 0.0195(4) 0.0204(3) 0.0206(4) -0.0022(3) -0.0060(3) -0.0009(3)
Si1 0.0191(4) 0.0188(4) 0.0202(4) -0.0081(4) -0.0053(3) -0.0017(3)
O1 0.0200(10) 0.0180(9) 0.0241(11) -0.0068(9) -0.0102(9) -0.0018(8)
O2 0.0498(16) 0.0394(14) 0.0616(19) -0.0211(14) -0.0156(14) -0.0060(12)
O3 0.081(2) 0.167(4) 0.098(3) 0.026(3) -0.064(2) -0.036(3)
N1 0.0207(12) 0.0138(11) 0.0175(13) -0.0036(10) -0.0068(10) -0.0047(10)
C1 0.0168(14) 0.0155(13) 0.0149(15) -0.0037(12) -0.0033(12) -0.0052(11)
C2 0.0167(14) 0.0196(14) 0.0167(15) -0.0065(13) -0.0046(12) -0.0059(12)
C3 0.0242(16) 0.0210(14) 0.0127(15) -0.0030(13) -0.0071(12) -0.0058(12)
C4 0.0208(15) 0.0163(13) 0.0179(15) -0.0037(13) -0.0084(12) -0.0025(12)
C5 0.0216(15) 0.0191(14) 0.0188(16) -0.0108(13) -0.0074(12) -0.0010(12)
C6 0.0182(15) 0.0196(14) 0.0143(15) -0.0040(12) -0.0044(12) -0.0055(12)
C7 0.0333(18) 0.0205(15) 0.0224(17) -0.0073(14) -0.0108(14) 0.0012(13)
C8 0.0230(15) 0.0150(13) 0.0166(15) -0.0071(12) -0.0072(12) -0.0007(12)
C9 0.0213(15) 0.0185(14) 0.0181(16) -0.0071(13) -0.0062(12) 0.0024(12)
C10 0.0272(16) 0.0233(15) 0.0153(15) -0.0061(13) -0.0058(13) -0.0056(13)
C11 0.0244(16) 0.0243(15) 0.0282(18) -0.0068(14) -0.0066(14) -0.0041(13)
C12 0.0275(17) 0.0225(15) 0.0204(17) -0.0013(14) -0.0017(13) -0.0010(13)
C13 0.0328(18) 0.0349(17) 0.0158(16) -0.0066(15) -0.0072(14) -0.0027(15)
C14 0.0254(16) 0.0261(15) 0.0218(17) -0.0106(14) -0.0072(13) -0.0032(13)
C15 0.0248(16) 0.0231(15) 0.0132(15) -0.0057(13) -0.0056(12) -0.0067(13)
C16 0.0299(17) 0.0275(16) 0.0219(17) -0.0103(14) -0.0077(14) -0.0060(13)
C17 0.044(2) 0.0272(16) 0.0298(19) -0.0147(15) -0.0119(16) -0.0077(15)
C18 0.0374(19) 0.0404(19) 0.0228(18) -0.0108(16) -0.0110(15) -0.0167(16)
C19 0.0267(17) 0.0372(18) 0.0199(17) -0.0057(15) -0.0102(14) -0.0062(14)
C20 0.0291(17) 0.0228(15) 0.0182(16) -0.0043(13) -0.0068(13) -0.0070(13)
C21 0.0215(15) 0.0192(14) 0.0173(15) -0.0089(13) -0.0091(12) 0.0033(12)
C22 0.0223(16) 0.0185(14) 0.0227(16) -0.0074(13) -0.0129(13) 0.0034(12)
C23 0.0250(17) 0.0336(17) 0.0228(17) -0.0126(15) -0.0078(14) -0.0019(14)
C24 0.0234(17) 0.0350(17) 0.034(2) -0.0112(16) -0.0078(14) -0.0040(14)
C25 0.0286(17) 0.0266(16) 0.0347(19) -0.0143(15) -0.0163(15) 0.0012(14)
C26 0.0403(19) 0.0256(16) 0.0249(18) -0.0133(15) -0.0171(15) 0.0032(14)
C27 0.0263(16) 0.0201(14) 0.0217(16) -0.0090(13) -0.0115(13) 0.0027(12)
C28 0.0237(16) 0.0216(14) 0.0185(16) -0.0103(13) -0.0098(12) -0.0013(12)
C29 0.0273(17) 0.0206(15) 0.0219(17) -0.0062(13) -0.0129(13) -0.0013(13)
C30 0.0380(19) 0.0211(15) 0.0206(17) -0.0056(14) -0.0119(14) -0.0032(14)
C31 0.0311(18) 0.0270(16) 0.0245(17) -0.0115(15) -0.0074(14) -0.0075(14)
C32 0.0238(16) 0.0293(16) 0.0289(18) -0.0119(15) -0.0087(14) -0.0013(13)
C33 0.0270(16) 0.0205(15) 0.0204(16) -0.0070(13) -0.0123(13) 0.0008(13)
C34 0.0192(16) 0.0284(16) 0.0291(18) -0.0100(15) -0.0093(13) -0.0003(13)
C35 0.0262(17) 0.0242(15) 0.0287(18) -0.0137(14) -0.0056(14) 0.0000(13)
C36 0.0221(16) 0.0286(16) 0.0283(18) -0.0095(15) -0.0038(14) -0.0035(13)
C37 0.0275(16) 0.0214(14) 0.0241(17) -0.0094(14) -0.0109(13) -0.0048(13)
C38 0.0262(18) 0.0351(18) 0.055(2) -0.0215(18) -0.0199(16) 0.0010(14)
C39 0.0241(17) 0.0287(16) 0.0296(18) -0.0082(15) -0.0066(14) 0.0015(13)
C40 0.0305(18) 0.0240(15) 0.041(2) -0.0163(16) -0.0180(15) 0.0033(13)
C41 0.053(2) 0.041(2) 0.058(3) -0.006(2) -0.020(2) -0.0012(19)
C42 0.104(4) 0.035(2) 0.096(4) -0.014(2) -0.071(3) -0.003(2)
C43 0.090(4) 0.102(4) 0.093(4) -0.071(4) -0.034(3) 0.029(3)
C44 0.050(3) 0.074(3) 0.053(3) -0.012(2) -0.015(2) -0.013(2)
C45 0.074(3) 0.076(3) 0.046(3) -0.010(2) -0.019(2) 0.006(3)
C46 0.049(2) 0.065(3) 0.052(3) -0.032(2) -0.010(2) -0.007(2)
C47 0.045(2) 0.053(2) 0.065(3) -0.015(2) -0.020(2) 0.011(2)
C48 0.080(4) 0.096(4) 0.076(4) -0.049(3) 0.003(3) -0.047(3)

loop_
_atom_type_symbol
_atom_type_description
_atom_type_scat_dispersion_real
_atom_type_scat_dispersion_imag
_atom_type_scat_source
C C 0.0033 0.0016 'International Tables Vol C Tables 4.2.6.8 and 6.1.1.4'
H H 0.0000 0.0000 'International Tables Vol C Tables 4.2.6.8 and 6.1.1.4'
N N 0.0061 0.0033 'International Tables Vol C Tables 4.2.6.8 and 6.1.1.4'
O O 0.0106 0.0060 'International Tables Vol C Tables 4.2.6.8 and 6.1.1.4'
Si Si 0.0817 0.0704 'International Tables Vol C Tables 4.2.6.8 and 6.1.1.4'
Cl Cl 0.1484 0.1585 'International Tables Vol C Tables 4.2.6.8 and 6.1.1.4'
Cr Cr 0.3209 0.6236 'International Tables Vol C Tables 4.2.6.8 and 6.1.1.4'

loop_
_geom_angle_atom_site_label_1
_geom_angle_atom_site_label_2
_geom_angle_atom_site_label_3
_geom_angle
_geom_angle_site_symmetry_3
N1 Cr1 O1 97.41(8) .
N1 Cr1 Cl1 97.46(7) .
O1 Cr1 Cl1 157.60(6) .
N1 Cr1 Cl1 165.34(7) 2_665
O1 Cr1 Cl1 84.53(6) 2_665
Cl1 Cr1 Cl1 85.32(3) 2_665
Cr1 Cl1 Cr1 94.68(3) 2_665
N1 Si1 C35 109.98(13) .
N1 Si1 C36 111.16(13) .
C35 Si1 C36 107.64(13) .
N1 Si1 C34 116.44(12) .
C35 Si1 C34 107.76(14) .
C36 Si1 C34 103.35(14) .
C40 O1 C37 108.8(2) .
C40 O1 Cr1 122.32(17) .
C37 O1 Cr1 116.67(15) .
C44 O2 C41 109.2(3) .
C45 O3 C48 108.5(4) .
C1 N1 Si1 123.02(18) .
C1 N1 Cr1 107.81(16) .
Si1 N1 Cr1 127.05(12) .
C2 C1 C6 118.1(2) .
C2 C1 N1 120.9(2) .
C6 C1 N1 121.0(2) .
C3 C2 C1 119.7(2) .
C3 C2 C8 119.2(3) .
C1 C2 C8 120.9(2) .
C4 C3 C2 122.3(3) .
C5 C4 C3 117.2(2) .
C5 C4 C7 122.3(2) .
C3 C4 C7 120.4(3) .
C4 C5 C6 122.7(2) .
C5 C6 C1 119.6(3) .
C5 C6 C21 120.1(2) .
C1 C6 C21 120.2(2) .
C15 C8 C9 111.3(2) .
C15 C8 C2 115.4(2) .
C9 C8 C2 111.6(2) .
C14 C9 C10 116.6(3) .
C14 C9 C8 123.2(3) .
C10 C9 C8 120.1(3) .
C11 C10 C9 121.6(3) .
C12 C11 C10 120.4(3) .
C11 C12 C13 119.3(3) .
C12 C13 C14 120.0(3) .
C13 C14 C9 122.0(3) .
C20 C15 C16 118.1(3) .
C20 C15 C8 122.7(2) .
C16 C15 C8 119.0(3) .
C17 C16 C15 121.0(3) .
C18 C17 C16 120.2(3) .
C17 C18 C19 119.4(3) .
C18 C19 C20 120.4(3) .
C15 C20 C19 120.9(3) .
C6 C21 C28 114.7(2) .
C6 C21 C22 111.6(2) .
C28 C21 C22 112.0(2) .
C27 C22 C23 117.6(3) .
C27 C22 C21 122.9(3) .
C23 C22 C21 119.5(3) .
C24 C23 C22 121.7(3) .
C23 C24 C25 120.0(3) .
C26 C25 C24 119.2(3) .
C25 C26 C27 120.4(3) .
C22 C27 C26 121.1(3) .
C33 C28 C29 117.5(3) .
C33 C28 C21 123.2(3) .
C29 C28 C21 119.2(2) .
C30 C29 C28 120.7(3) .
C31 C30 C29 120.7(3) .
C30 C31 C32 118.9(3) .
C33 C32 C31 120.5(3) .
C32 C33 C28 121.6(3) .
O1 C37 C38 105.8(2) .
C37 C38 C39 102.9(3) .
C40 C39 C38 102.3(2) .
O1 C40 C39 105.6(2) .
O2 C41 C42 108.4(3) .
C41 C42 C43 102.0(3) .
C44 C43 C42 103.1(3) .
O2 C44 C43 106.7(4) .
O3 C45 C46 108.1(4) .
C45 C46 C47 103.9(3) .
C48 C47 C46 101.8(4) .
O3 C48 C47 104.8(4) .

loop_
_geom_bond_atom_site_label_1
_geom_bond_atom_site_label_2
_geom_bond_distance
_geom_bond_site_symmetry_2
Cr1 N1 2.016(2) .
Cr1 O1 2.0766(19) .
Cr1 Cl1 2.3654(8) .
Cr1 Cl1 2.4248(8) 2_665
Cl1 Cr1 2.4248(8) 2_665
Si1 N1 1.722(2) .
Si1 C35 1.873(3) .
Si1 C36 1.875(3) .
Si1 C34 1.878(3) .
O1 C40 1.459(3) .
O1 C37 1.467(3) .
O2 C44 1.392(5) .
O2 C41 1.415(4) .
O3 C45 1.378(6) .
O3 C48 1.391(6) .
N1 C1 1.430(3) .
C1 C2 1.414(4) .
C1 C6 1.415(4) .
C2 C3 1.400(4) .
C2 C8 1.531(4) .
C3 C4 1.396(4) .
C4 C5 1.380(4) .
C4 C7 1.512(4) .
C5 C6 1.401(4) .
C6 C21 1.521(4) .
C8 C15 1.522(4) .
C8 C9 1.526(4) .
C9 C14 1.392(4) .
C9 C10 1.404(4) .
C10 C11 1.382(4) .
C11 C12 1.381(4) .
C12 C13 1.385(4) .
C13 C14 1.388(4) .
C15 C20 1.392(4) .
C15 C16 1.394(4) .
C16 C17 1.393(4) .
C17 C18 1.383(5) .
C18 C19 1.385(4) .
C19 C20 1.392(4) .
C21 C28 1.528(4) .
C21 C22 1.534(4) .
C22 C27 1.385(4) .
C22 C23 1.392(4) .
C23 C24 1.382(4) .
C24 C25 1.388(4) .
C25 C26 1.376(4) .
C26 C27 1.395(4) .
C28 C33 1.388(4) .
C28 C29 1.400(4) .
C29 C30 1.389(4) .
C30 C31 1.381(4) .
C31 C32 1.382(4) .
C32 C33 1.380(4) .
C37 C38 1.510(4) .
C38 C39 1.527(4) .
C39 C40 1.496(4) .
C41 C42 1.490(6) .
C42 C43 1.513(7) .
C43 C44 1.481(6) .
C45 C46 1.487(6) .
C46 C47 1.499(6) .
C47 C48 1.493(6) .
